data_7123155
loop_
_publ_author_name
'Deck, Eva'
'Wagner, Hanna E.'
'Paradies, Jan'
'Breher, Frank'

_publ_section_title
;
 Redox-Responsive Phosphonite Gold Complexes in Hydroamination Catalysis
;
_journal_name_full 'Chemical Communications'
_journal_paper_doi 10.1039/C9CC01492F
_journal_year 2019
_chemical_formula_moiety 'C34 H33 Au Cl Fe O2 P'
_chemical_formula_sum 'C34 H33 Au Cl Fe O2 P'
_chemical_formula_weight 792.84
_space_group_crystal_system monoclinic
_space_group_IT_number 14
_space_group_name_Hall '-P 2ybc'
_space_group_name_H-M_alt 'P 1 21/c 1'
_symmetry_space_group_name_Hall '-P 2ybc'
_symmetry_space_group_name_H-M 'P 1 21/c 1'
_atom_sites_solution_hydrogens geom
_atom_sites_solution_primary dual
_audit_creation_date 2019-02-19
_audit_creation_method
;
Olex2 1.2
(compiled 2018.05.29 svn.r3508 for OlexSys, GUI svn.r5506)
;
_audit_update_record
;
2019-02-19 deposited with the CCDC.    2019-03-20 downloaded from the CCDC.
;
_cell_angle_alpha 90
_cell_angle_beta 102.49(3)
_cell_angle_gamma 90
_cell_formula_units_Z 4
_cell_length_a 8.0090(16)
_cell_length_b 25.366(5)
_cell_length_c 14.803(3)
_cell_measurement_reflns_used 34700
_cell_measurement_temperature 200
_cell_measurement_theta_max 29.73
_cell_measurement_theta_min 1.41
_cell_volume 2936.2(11)
_computing_molecular_graphics 'Olex2 (Dolomanov et al., 2009)'
_computing_publication_material 'Olex2 (Dolomanov et al., 2009)'
_computing_structure_refinement 'ShelXL (Sheldrick, 2015)'
_computing_structure_solution 'ShelXT (Sheldrick, 2015)'
_diffrn_ambient_temperature 200
_diffrn_measured_fraction_theta_full 1.000
_diffrn_measured_fraction_theta_max 0.999
_diffrn_measurement_device_type 'Stoe IPDS II'
_diffrn_measurement_method '\w scans'
_diffrn_radiation_monochromator graphite
_diffrn_radiation_type MoK\a
_diffrn_radiation_wavelength 0.71073
_diffrn_reflns_av_R_equivalents 0.0692
_diffrn_reflns_av_unetI/netI 0.0380
_diffrn_reflns_Laue_measured_fraction_full 1.000
_diffrn_reflns_Laue_measured_fraction_max 0.999
_diffrn_reflns_limit_h_max 10
_diffrn_reflns_limit_h_min -9
_diffrn_reflns_limit_k_max 32
_diffrn_reflns_limit_k_min -32
_diffrn_reflns_limit_l_max 19
_diffrn_reflns_limit_l_min -19
_diffrn_reflns_number 30466
_diffrn_reflns_point_group_measured_fraction_full 1.000
_diffrn_reflns_point_group_measured_fraction_max 0.999
_diffrn_reflns_theta_full 25.242
_diffrn_reflns_theta_max 27.500
_diffrn_reflns_theta_min 1.622
_exptl_absorpt_coefficient_mu 5.661
_exptl_absorpt_correction_T_max 0.7598
_exptl_absorpt_correction_T_min 0.6357
_exptl_absorpt_correction_type numerical
_exptl_crystal_colour 'clear yellow'
_exptl_crystal_colour_lustre clear
_exptl_crystal_colour_primary yellow
_exptl_crystal_density_diffrn 1.794
_exptl_crystal_description irregular
_exptl_crystal_F_000 1560
_exptl_crystal_size_max 0.4
_exptl_crystal_size_mid 0.4
_exptl_crystal_size_min 0.3
_refine_diff_density_max 1.055
_refine_diff_density_min -1.215
_refine_diff_density_rms 0.134
_refine_ls_extinction_coef 0.00375(16)
_refine_ls_extinction_expression Fc^*^=kFc[1+0.001xFc^2^\l^3^/sin(2\q)]^-1/4^
_refine_ls_extinction_method 'SHELXL-2017/1 (Sheldrick 2017)'
_refine_ls_goodness_of_fit_ref 1.087
_refine_ls_hydrogen_treatment constr
_refine_ls_matrix_type full
_refine_ls_number_parameters 368
_refine_ls_number_reflns 6745
_refine_ls_number_restraints 0
_refine_ls_restrained_S_all 1.087
_refine_ls_R_factor_all 0.0336
_refine_ls_R_factor_gt 0.0285
_refine_ls_shift/su_max 0.003
_refine_ls_shift/su_mean 0.000
_refine_ls_structure_factor_coef Fsqd
_refine_ls_weighting_details 'w=1/[\s^2^(Fo^2^)+(0.0394P)^2^+2.5857P] where P=(Fo^2^+2Fc^2^)/3'
_refine_ls_weighting_scheme calc
_refine_ls_wR_factor_gt 0.0694
_refine_ls_wR_factor_ref 0.0769
_reflns_Friedel_coverage 0.000
_reflns_number_gt 5996
_reflns_number_total 6745
_reflns_threshold_expression 'I > 2\s(I)'
_cod_data_source_file c9cc01492f2.cif
_cod_data_source_block hw_a_CCDC2
_cod_database_code 7123155
_shelx_shelxl_version_number 2017/1
_shelx_space_group_comment
;
The symmetry employed for this shelxl refinement is uniquely defined
by the following loop, which should always be used as a source of
symmetry information in preference to the above space-group names.
They are only intended as comments.
;
_olex2_refinement_description
;
1. Fixed Uiso
 At 1.2 times of:
  All C(H) groups
 At 1.5 times of:
  All C(H,H,H) groups
2.a Aromatic/amide H refined with riding coordinates:
 C7(H7), C8(H8), C10(H10), C5(H5), C110(H110), C108(H108), C104(H104), C3(H3),
 C117(H117), C2(H2), C119(H119), C4(H4), C9(H9), C103(H103), C102(H102)
2.b Idealised Me refined as rotating group:
 C114(H11A,H11B,H11C), C112(H11D,H11E,H11F), C113(H11G,H11H,H11I), C121(H12A,
 H12B,H12C), C123(H12D,H12E,H12F), C122(H12G,H12H,H12I)
;
_olex2_exptl_crystal_mounting_method 'glass needle'
_olex2_submission_original_sample_id ED160
_olex2_submission_special_instructions 'No special instructions were received'

loop_
_space_group_symop_operation_xyz
'x, y, z'
'-x, y+1/2, -z+1/2'
'-x, -y, -z'
'x, -y-1/2, z-1/2'

loop_
_atom_site_label
_atom_site_type_symbol
_atom_site_fract_x
_atom_site_fract_y
_atom_site_fract_z
_atom_site_U_iso_or_equiv
_atom_site_adp_type
_atom_site_occupancy
_atom_site_site_symmetry_order
_atom_site_calc_flag
_atom_site_refinement_flags_posn
Au1 Au 0.69488(2) 0.65860(2) 0.80147(2) 0.02956(7) Uani 1 1 d .
Fe1 Fe 0.42912(6) 0.76434(2) 0.60477(3) 0.02910(11) Uani 1 1 d .
P1 P 0.46146(10) 0.64103(3) 0.69592(5) 0.02526(16) Uani 1 1 d .
Cl1 Cl 0.94221(12) 0.68029(4) 0.90252(7) 0.0488(2) Uani 1 1 d .
O1 O 0.4910(3) 0.64897(9) 0.59228(16) 0.0287(5) Uani 1 1 d .
O2 O 0.2971(3) 0.67616(10) 0.70294(14) 0.0293(5) Uani 1 1 d .
C105 C 0.4322(4) 0.53867(13) 0.7576(2) 0.0289(6) Uani 1 1 d .
C106 C 0.1698(4) 0.59337(13) 0.5273(2) 0.0293(7) Uani 1 1 d .
C6 C 0.3014(4) 0.73087(14) 0.6913(2) 0.0296(7) Uani 1 1 d .
C111 C 0.0207(4) 0.61972(15) 0.5344(2) 0.0333(7) Uani 1 1 d .
C1 C 0.5237(4) 0.69917(13) 0.5611(2) 0.0297(7) Uani 1 1 d .
C115 C 0.5499(4) 0.55211(13) 0.8488(2) 0.0279(6) Uani 1 1 d .
C100 C 0.3747(4) 0.57467(13) 0.6858(2) 0.0274(6) Uani 1 1 d .
C7 C 0.1838(5) 0.75804(15) 0.6200(3) 0.0376(8) Uani 1 1 d .
H7 H 0.090181 0.742994 0.577339 0.045 Uiso 1 1 calc R
C107 C 0.2269(4) 0.59432(14) 0.4440(2) 0.0321(7) Uani 1 1 d .
C8 C 0.2337(5) 0.81167(16) 0.6254(3) 0.0436(9) Uani 1 1 d .
H8 H 0.179082 0.839114 0.586261 0.052 Uiso 1 1 calc R
C10 C 0.4210(5) 0.76737(14) 0.7415(2) 0.0343(7) Uani 1 1 d .
H10 H 0.511028 0.759759 0.793161 0.041 Uiso 1 1 calc R
C116 C 0.4819(5) 0.57131(14) 0.9215(2) 0.0330(7) Uani 1 1 d .
C5 C 0.4165(5) 0.72432(14) 0.4846(2) 0.0364(8) Uani 1 1 d .
H5 H 0.316730 0.709964 0.445823 0.044 Uiso 1 1 calc R
C110 C -0.0630(5) 0.65030(14) 0.4600(3) 0.0367(8) Uani 1 1 d .
H110 H -0.162005 0.669565 0.465580 0.044 Uiso 1 1 calc R
C108 C 0.1369(5) 0.62456(15) 0.3711(2) 0.0360(7) Uani 1 1 d .
H108 H 0.174968 0.625363 0.314585 0.043 Uiso 1 1 calc R
C104 C 0.3774(5) 0.48673(14) 0.7479(3) 0.0365(8) Uani 1 1 d .
H104 H 0.415503 0.462616 0.797092 0.044 Uiso 1 1 calc R
C3 C 0.6372(5) 0.78051(15) 0.5474(2) 0.0388(8) Uani 1 1 d .
H3 H 0.709229 0.810659 0.557464 0.047 Uiso 1 1 calc R
C117 C 0.5929(5) 0.58059(15) 1.0060(2) 0.0396(8) Uani 1 1 d .
H117 H 0.548204 0.594460 1.055491 0.048 Uiso 1 1 calc R
C2 C 0.6627(5) 0.73352(14) 0.6002(3) 0.0358(7) Uani 1 1 d .
H2 H 0.753910 0.726200 0.651326 0.043 Uiso 1 1 calc R
C109 C -0.0057(5) 0.65340(13) 0.3781(3) 0.0361(8) Uani 1 1 d .
C119 C 0.8294(5) 0.54893(15) 0.9484(3) 0.0404(8) Uani 1 1 d .
H119 H 0.947397 0.540282 0.958183 0.049 Uiso 1 1 calc R
C4 C 0.4870(6) 0.77528(15) 0.4771(2) 0.0427(9) Uani 1 1 d .
H4 H 0.441139 0.801328 0.432481 0.051 Uiso 1 1 calc R
C120 C 0.7237(4) 0.53986(14) 0.8622(2) 0.0330(7) Uani 1 1 d .
C101 C 0.2567(4) 0.55784(13) 0.6051(2) 0.0285(6) Uani 1 1 d .
C9 C 0.3796(6) 0.81766(15) 0.6994(3) 0.0408(8) Uani 1 1 d .
H9 H 0.439075 0.849667 0.717554 0.049 Uiso 1 1 calc R
C118 C 0.7665(5) 0.57033(15) 1.0206(3) 0.0407(9) Uani 1 1 d .
C103 C 0.2685(5) 0.46935(15) 0.6679(3) 0.0388(8) Uani 1 1 d .
H103 H 0.234559 0.433428 0.661349 0.047 Uiso 1 1 calc R
C114 C -0.0526(5) 0.6158(2) 0.6196(3) 0.0472(10) Uani 1 1 d .
H11A H -0.039775 0.579685 0.643434 0.071 Uiso 1 1 calc GR
H11B H -0.174126 0.625213 0.603959 0.071 Uiso 1 1 calc GR
H11C H 0.008492 0.640104 0.666930 0.071 Uiso 1 1 calc GR
C102 C 0.2095(5) 0.50520(15) 0.5974(3) 0.0370(8) Uani 1 1 d .
H102 H 0.134745 0.493323 0.542390 0.044 Uiso 1 1 calc R
C112 C 0.3842(5) 0.56508(18) 0.4330(3) 0.0467(10) Uani 1 1 d .
H11D H 0.481964 0.576512 0.480944 0.070 Uiso 1 1 calc GR
H11E H 0.406960 0.572500 0.371817 0.070 Uiso 1 1 calc GR
H11F H 0.366412 0.527136 0.439088 0.070 Uiso 1 1 calc GR
C113 C -0.0999(6) 0.68706(18) 0.2988(3) 0.0529(11) Uani 1 1 d .
H11G H -0.206819 0.669596 0.269041 0.079 Uiso 1 1 calc GR
H11H H -0.028207 0.691853 0.253453 0.079 Uiso 1 1 calc GR
H11I H -0.125525 0.721522 0.322442 0.079 Uiso 1 1 calc GR
C121 C 0.2932(5) 0.58215(18) 0.9093(3) 0.0477(10) Uani 1 1 d .
H12A H 0.255562 0.605700 0.856333 0.072 Uiso 1 1 calc GR
H12B H 0.271645 0.598900 0.965358 0.072 Uiso 1 1 calc GR
H12C H 0.229708 0.548903 0.898349 0.072 Uiso 1 1 calc GR
C123 C 0.7982(5) 0.51876(18) 0.7838(3) 0.0469(9) Uani 1 1 d .
H12D H 0.770692 0.481216 0.774791 0.070 Uiso 1 1 calc GR
H12E H 0.922671 0.523308 0.798898 0.070 Uiso 1 1 calc GR
H12F H 0.749562 0.538075 0.726824 0.070 Uiso 1 1 calc GR
C122 C 0.8863(7) 0.58225(19) 1.1112(3) 0.0591(13) Uani 1 1 d .
H12G H 0.860578 0.617280 1.132641 0.089 Uiso 1 1 calc GR
H12H H 1.004447 0.581499 1.103077 0.089 Uiso 1 1 calc GR
H12I H 0.871903 0.555755 1.157135 0.089 Uiso 1 1 calc GR

loop_
_atom_site_aniso_label
_atom_site_aniso_U_11
_atom_site_aniso_U_22
_atom_site_aniso_U_33
_atom_site_aniso_U_23
_atom_site_aniso_U_13
_atom_site_aniso_U_12
Au1 0.02868(9) 0.02747(9) 0.02990(9) 0.00086(4) 0.00053(6) -0.00052(4)
Fe1 0.0366(3) 0.0254(2) 0.0253(2) 0.00041(17) 0.00679(19) 0.00120(19)
P1 0.0249(4) 0.0248(4) 0.0253(4) -0.0001(3) 0.0037(3) 0.0003(3)
Cl1 0.0379(5) 0.0478(6) 0.0505(5) 0.0012(4) -0.0129(4) -0.0050(4)
O1 0.0344(12) 0.0250(11) 0.0280(11) -0.0012(9) 0.0094(10) -0.0007(9)
O2 0.0297(12) 0.0282(12) 0.0322(12) 0.0022(9) 0.0112(10) 0.0027(9)
C105 0.0281(15) 0.0274(16) 0.0312(15) 0.0021(13) 0.0062(13) 0.0031(13)
C106 0.0276(15) 0.0279(16) 0.0290(15) -0.0009(12) -0.0011(12) -0.0005(12)
C6 0.0331(17) 0.0289(17) 0.0279(15) 0.0017(12) 0.0089(13) 0.0046(12)
C111 0.0248(15) 0.0404(19) 0.0331(16) -0.0023(14) 0.0024(13) 0.0018(14)
C1 0.0396(17) 0.0256(16) 0.0270(15) -0.0025(12) 0.0139(13) -0.0017(13)
C115 0.0309(15) 0.0234(15) 0.0280(15) 0.0039(12) 0.0037(12) -0.0031(12)
C100 0.0228(14) 0.0311(16) 0.0289(15) 0.0007(13) 0.0071(12) 0.0027(12)
C7 0.0351(18) 0.0369(19) 0.0399(19) 0.0028(15) 0.0058(15) 0.0076(15)
C107 0.0322(17) 0.0312(17) 0.0314(16) -0.0052(13) 0.0031(13) -0.0007(14)
C8 0.051(2) 0.035(2) 0.045(2) 0.0082(16) 0.0122(18) 0.0177(17)
C10 0.045(2) 0.0322(17) 0.0264(15) -0.0030(13) 0.0099(14) 0.0014(15)
C116 0.0345(17) 0.0314(17) 0.0334(17) 0.0038(13) 0.0082(14) -0.0012(14)
C5 0.051(2) 0.0321(18) 0.0264(15) -0.0036(13) 0.0089(15) -0.0016(15)
C110 0.0320(18) 0.0339(18) 0.0397(19) -0.0026(14) -0.0019(15) 0.0055(14)
C108 0.0413(19) 0.0379(19) 0.0268(15) -0.0034(14) 0.0032(14) -0.0044(15)
C104 0.0391(18) 0.0304(18) 0.0382(18) 0.0053(14) 0.0043(15) -0.0029(14)
C3 0.049(2) 0.0343(19) 0.0388(18) -0.0029(15) 0.0212(16) -0.0116(16)
C117 0.054(2) 0.0356(19) 0.0299(17) 0.0010(14) 0.0109(16) -0.0086(16)
C2 0.0368(18) 0.0322(18) 0.0405(18) -0.0046(14) 0.0129(15) -0.0043(14)
C109 0.040(2) 0.0303(18) 0.0315(18) -0.0033(13) -0.0057(15) 0.0012(14)
C119 0.0326(18) 0.0362(19) 0.046(2) 0.0096(16) -0.0047(15) 0.0000(15)
C4 0.070(3) 0.0326(18) 0.0290(16) 0.0031(14) 0.0180(17) -0.0058(18)
C120 0.0300(16) 0.0314(17) 0.0364(17) 0.0062(14) 0.0046(13) 0.0027(13)
C101 0.0234(14) 0.0308(17) 0.0313(15) -0.0016(13) 0.0056(12) 0.0006(12)
C9 0.057(2) 0.0306(18) 0.0372(19) -0.0055(15) 0.0167(17) 0.0063(17)
C118 0.051(2) 0.0307(18) 0.0343(18) 0.0113(14) -0.0051(16) -0.0092(16)
C103 0.0384(18) 0.0292(18) 0.046(2) 0.0006(15) 0.0025(16) -0.0076(15)
C114 0.0314(18) 0.071(3) 0.041(2) 0.0037(19) 0.0130(16) 0.0059(18)
C102 0.0340(17) 0.0359(19) 0.0367(18) -0.0002(15) -0.0019(14) -0.0032(15)
C112 0.044(2) 0.057(3) 0.0388(19) -0.0099(18) 0.0084(17) 0.0130(19)
C113 0.067(3) 0.044(2) 0.040(2) 0.0040(17) -0.0052(19) 0.010(2)
C121 0.0367(19) 0.058(3) 0.051(2) -0.0074(19) 0.0165(18) 0.0027(18)
C123 0.039(2) 0.047(2) 0.055(2) -0.0038(19) 0.0116(18) 0.0108(18)
C122 0.069(3) 0.052(3) 0.044(2) 0.0082(19) -0.014(2) -0.014(2)

loop_
_atom_type_symbol
_atom_type_description
_atom_type_scat_dispersion_real
_atom_type_scat_dispersion_imag
_atom_type_scat_source
C C 0.0033 0.0016 'International Tables Vol C Tables 4.2.6.8 and 6.1.1.4'
H H 0.0000 0.0000 'International Tables Vol C Tables 4.2.6.8 and 6.1.1.4'
Au Au -2.0133 8.8022 'International Tables Vol C Tables 4.2.6.8 and 6.1.1.4'
Cl Cl 0.1484 0.1585 'International Tables Vol C Tables 4.2.6.8 and 6.1.1.4'
Fe Fe 0.3463 0.8444 'International Tables Vol C Tables 4.2.6.8 and 6.1.1.4'
O O 0.0106 0.0060 'International Tables Vol C Tables 4.2.6.8 and 6.1.1.4'
P P 0.1023 0.0942 'International Tables Vol C Tables 4.2.6.8 and 6.1.1.4'

loop_
_geom_angle_atom_site_label_1
_geom_angle_atom_site_label_2
_geom_angle_atom_site_label_3
_geom_angle
P1 Au1 Fe1 53.95(3)
P1 Au1 Cl1 175.86(4)
Cl1 Au1 Fe1 122.78(3)
P1 Fe1 Au1 31.720(15)
C6 Fe1 Au1 62.27(9)
C6 Fe1 P1 50.04(10)
C6 Fe1 C7 41.60(14)
C6 Fe1 C8 68.82(15)
C6 Fe1 C10 41.24(14)
C6 Fe1 C5 114.47(15)
C6 Fe1 C3 156.80(15)
C6 Fe1 C2 117.35(14)
C6 Fe1 C4 153.56(15)
C6 Fe1 C9 68.87(15)
C1 Fe1 Au1 61.32(9)
C1 Fe1 P1 50.19(9)
C1 Fe1 C6 98.00(14)
C1 Fe1 C7 114.65(15)
C1 Fe1 C8 153.54(17)
C1 Fe1 C10 116.78(14)
C1 Fe1 C5 41.29(14)
C1 Fe1 C3 68.49(14)
C1 Fe1 C2 41.69(14)
C1 Fe1 C4 68.65(14)
C1 Fe1 C9 156.59(15)
C7 Fe1 Au1 103.34(11)
C7 Fe1 P1 82.87(11)
C7 Fe1 C8 40.59(16)
C7 Fe1 C10 69.74(15)
C7 Fe1 C3 160.99(15)
C7 Fe1 C2 152.67(15)
C7 Fe1 C4 121.85(17)
C7 Fe1 C9 68.95(17)
C8 Fe1 Au1 124.20(11)
C8 Fe1 P1 118.43(12)
C8 Fe1 C3 130.91(16)
C8 Fe1 C4 112.90(17)
C10 Fe1 Au1 56.95(10)
C10 Fe1 P1 69.91(10)
C10 Fe1 C8 68.93(16)
C10 Fe1 C3 126.95(15)
C10 Fe1 C2 105.87(15)
C10 Fe1 C4 165.19(16)
C10 Fe1 C9 40.87(14)
C5 Fe1 Au1 102.14(11)
C5 Fe1 P1 82.67(10)
C5 Fe1 C7 101.06(16)
C5 Fe1 C8 121.93(17)
C5 Fe1 C10 151.77(15)
C5 Fe1 C3 68.38(15)
C5 Fe1 C2 69.63(15)
C5 Fe1 C4 40.76(15)
C5 Fe1 C9 161.66(16)
C3 Fe1 Au1 94.53(11)
C3 Fe1 P1 110.30(11)
C2 Fe1 Au1 56.38(11)
C2 Fe1 P1 70.66(10)
C2 Fe1 C8 164.77(16)
C2 Fe1 C3 40.27(15)
C2 Fe1 C4 68.36(17)
C2 Fe1 C9 126.17(16)
C4 Fe1 Au1 122.89(12)
C4 Fe1 P1 118.42(11)
C4 Fe1 C3 40.12(16)
C9 Fe1 Au1 95.28(11)
C9 Fe1 P1 110.26(11)
C9 Fe1 C8 40.78(17)
C9 Fe1 C3 116.27(16)
C9 Fe1 C4 130.87(15)
Au1 P1 Fe1 94.33(3)
O1 P1 Au1 111.81(10)
O1 P1 Fe1 61.42(9)
O1 P1 C100 99.76(14)
O2 P1 Au1 114.92(9)
O2 P1 Fe1 61.50(9)
O2 P1 O1 106.38(12)
O2 P1 C100 102.39(14)
C100 P1 Au1 119.76(11)
C100 P1 Fe1 145.79(11)
C1 O1 P1 120.2(2)
C6 O2 P1 119.9(2)
C100 C105 C115 124.8(3)
C104 C105 C115 115.5(3)
C104 C105 C100 119.7(3)
C111 C106 C107 120.3(3)
C111 C106 C101 119.4(3)
C107 C106 C101 119.7(3)
O2 C6 Fe1 122.1(2)
O2 C6 C7 122.6(3)
O2 C6 C10 127.8(3)
C7 C6 Fe1 70.7(2)
C10 C6 Fe1 71.2(2)
C10 C6 C7 109.5(3)
C106 C111 C110 118.8(3)
C106 C111 C114 121.8(3)
C110 C111 C114 119.3(3)
O1 C1 Fe1 122.7(2)
O1 C1 C5 123.4(3)
O1 C1 C2 127.2(3)
C5 C1 Fe1 71.2(2)
C5 C1 C2 109.4(3)
C2 C1 Fe1 71.3(2)
C116 C115 C105 119.7(3)
C116 C115 C120 120.7(3)
C120 C115 C105 119.2(3)
C105 C100 P1 119.0(2)
C105 C100 C101 119.5(3)
C101 C100 P1 121.5(2)
Fe1 C7 H7 126.9
C6 C7 Fe1 67.7(2)
C6 C7 H7 126.6
C8 C7 Fe1 70.3(2)
C8 C7 C6 106.8(3)
C8 C7 H7 126.6
C106 C107 C112 121.8(3)
C108 C107 C106 118.5(3)
C108 C107 C112 119.7(3)
Fe1 C8 H8 127.2
C7 C8 Fe1 69.1(2)
C7 C8 H8 125.7
C7 C8 C9 108.7(3)
C9 C8 Fe1 69.6(2)
C9 C8 H8 125.7
Fe1 C10 H10 127.5
C6 C10 Fe1 67.57(18)
C6 C10 H10 126.7
C6 C10 C9 106.7(3)
C9 C10 Fe1 69.8(2)
C9 C10 H10 126.7
C115 C116 C121 121.3(3)
C117 C116 C115 118.2(3)
C117 C116 C121 120.4(3)
Fe1 C5 H5 126.7
C1 C5 Fe1 67.56(18)
C1 C5 H5 126.6
C1 C5 C4 106.8(3)
C4 C5 Fe1 70.7(2)
C4 C5 H5 126.6
C111 C110 H110 119.1
C109 C110 C111 121.9(3)
C109 C110 H110 119.1
C107 C108 H108 118.9
C109 C108 C107 122.2(3)
C109 C108 H108 118.9
C105 C104 H104 119.3
C103 C104 C105 121.3(3)
C103 C104 H104 119.3
Fe1 C3 H3 127.6
C2 C3 Fe1 68.8(2)
C2 C3 H3 125.5
C2 C3 C4 109.0(3)
C4 C3 Fe1 69.6(2)
C4 C3 H3 125.5
C116 C117 H117 118.9
C118 C117 C116 122.3(4)
C118 C117 H117 118.9
Fe1 C2 H2 126.9
C1 C2 Fe1 67.0(2)
C1 C2 H2 126.8
C3 C2 Fe1 70.9(2)
C3 C2 C1 106.4(3)
C3 C2 H2 126.8
C110 C109 C113 120.4(4)
C108 C109 C110 118.1(3)
C108 C109 C113 121.5(4)
C120 C119 H119 119.3
C118 C119 H119 119.3
C118 C119 C120 121.4(3)
Fe1 C4 H4 127.0
C5 C4 Fe1 68.52(19)
C5 C4 H4 125.8
C3 C4 Fe1 70.3(2)
C3 C4 C5 108.4(3)
C3 C4 H4 125.8
C115 C120 C123 121.0(3)
C119 C120 C115 118.9(3)
C119 C120 C123 120.0(3)
C100 C101 C106 125.2(3)
C102 C101 C106 116.2(3)
C102 C101 C100 118.6(3)
Fe1 C9 H9 126.8
C8 C9 Fe1 69.6(2)
C8 C9 C10 108.3(3)
C8 C9 H9 125.8
C10 C9 Fe1 69.3(2)
C10 C9 H9 125.8
C117 C118 C119 118.3(3)
C117 C118 C122 121.8(4)
C119 C118 C122 119.9(4)
C104 C103 H103 120.5
C104 C103 C102 118.9(3)
C102 C103 H103 120.5
C111 C114 H11A 109.5
C111 C114 H11B 109.5
C111 C114 H11C 109.5
H11A C114 H11B 109.5
H11A C114 H11C 109.5
H11B C114 H11C 109.5
C101 C102 C103 121.8(3)
C101 C102 H102 119.1
C103 C102 H102 119.1
C107 C112 H11D 109.5
C107 C112 H11E 109.5
C107 C112 H11F 109.5
H11D C112 H11E 109.5
H11D C112 H11F 109.5
H11E C112 H11F 109.5
C109 C113 H11G 109.5
C109 C113 H11H 109.5
C109 C113 H11I 109.5
H11G C113 H11H 109.5
H11G C113 H11I 109.5
H11H C113 H11I 109.5
C116 C121 H12A 109.5
C116 C121 H12B 109.5
C116 C121 H12C 109.5
H12A C121 H12B 109.5
H12A C121 H12C 109.5
H12B C121 H12C 109.5
C120 C123 H12D 109.5
C120 C123 H12E 109.5
C120 C123 H12F 109.5
H12D C123 H12E 109.5
H12D C123 H12F 109.5
H12E C123 H12F 109.5
C118 C122 H12G 109.5
C118 C122 H12H 109.5
C118 C122 H12I 109.5
H12G C122 H12H 109.5
H12G C122 H12I 109.5
H12H C122 H12I 109.5

loop_
_geom_bond_atom_site_label_1
_geom_bond_atom_site_label_2
_geom_bond_distance
Au1 Fe1 4.1860(10)
Au1 P1 2.2072(11)
Au1 Cl1 2.2765(12)
Fe1 P1 3.3940(11)
Fe1 C6 1.993(3)
Fe1 C1 1.984(3)
Fe1 C7 2.032(4)
Fe1 C8 2.047(4)
Fe1 C10 2.041(3)
Fe1 C5 2.031(3)
Fe1 C3 2.069(4)
Fe1 C2 2.042(4)
Fe1 C4 2.060(4)
Fe1 C9 2.047(4)
P1 O1 1.615(2)
P1 O2 1.611(2)
P1 C100 1.815(3)
O1 C1 1.398(4)
O2 C6 1.400(4)
C105 C115 1.508(4)
C105 C100 1.402(4)
C105 C104 1.386(5)
C106 C111 1.392(5)
C106 C107 1.406(5)
C106 C101 1.508(4)
C6 C7 1.430(5)
C6 C10 1.421(5)
C111 C110 1.394(5)
C111 C114 1.506(5)
C1 C5 1.416(5)
C1 C2 1.434(5)
C115 C116 1.395(5)
C115 C120 1.398(5)
C100 C101 1.419(4)
C7 H7 0.9500
C7 C8 1.415(6)
C107 C108 1.392(5)
C107 C112 1.500(5)
C8 H8 0.9500
C8 C9 1.427(6)
C10 H10 0.9500
C10 C9 1.427(5)
C116 C117 1.389(5)
C116 C121 1.508(5)
C5 H5 0.9500
C5 C4 1.425(5)
C110 H110 0.9500
C110 C109 1.389(6)
C108 H108 0.9500
C108 C109 1.379(5)
C104 H104 0.9500
C104 C103 1.381(5)
C3 H3 0.9500
C3 C2 1.416(5)
C3 C4 1.416(6)
C117 H117 0.9500
C117 C118 1.384(6)
C2 H2 0.9500
C109 C113 1.514(5)
C119 H119 0.9500
C119 C120 1.391(5)
C119 C118 1.386(6)
C4 H4 0.9500
C120 C123 1.513(5)
C101 C102 1.386(5)
C9 H9 0.9500
C118 C122 1.502(5)
C103 H103 0.9500
C103 C102 1.388(5)
C114 H11A 0.9800
C114 H11B 0.9800
C114 H11C 0.9800
C102 H102 0.9500
C112 H11D 0.9800
C112 H11E 0.9800
C112 H11F 0.9800
C113 H11G 0.9800
C113 H11H 0.9800
C113 H11I 0.9800
C121 H12A 0.9800
C121 H12B 0.9800
C121 H12C 0.9800
C123 H12D 0.9800
C123 H12E 0.9800
C123 H12F 0.9800
C122 H12G 0.9800
C122 H12H 0.9800
C122 H12I 0.9800
